data_7716491
loop_
_publ_author_name
'Pajuelo-Corral, Oier'
'Ortiz-G&#xf3;mez, Inmaculada'
'Garc&#xed;a, Jose Angel'
'Rodr&#xed;guez-Di&#xe9;guez, Antonio'
'Vit&#xf3;rica-Yrez&#xe1;bal, I&#xf1;igo J'
'Salinas-Castillo, Alfonso'
'Seco, Jose M.'
'Cepeda, Javier'

_publ_section_title
;
 A family of Cd(II) coordination polymers constructed from
 6-aminopicolinate and bipyridyl co-linkers: study of their growth in
 paper and photoluminescence sensing of Fe<sup>3+</sup> and
 Zn<sup>2+</sup> ions.
;
_journal_issue 29
_journal_name_full 'Dalton transactions (Cambridge, England : 2003)'
_journal_page_first 12138
_journal_page_last 12151
_journal_paper_doi 10.1039/d4dt00410h
_journal_volume 53
_journal_year 2024
_chemical_formula_moiety '2(C25 H24 Cd N6 O4), 7(H2 O)'
_chemical_formula_sum 'C50 H62 Cd2 N12 O15'
_chemical_formula_weight 1295.91
_chemical_name_systematic
'Poly[bis(6-aminopyridine-2-carboxylato-k2N,kO)(mu-1,3-di(4-pyridyl)propane-kN:kN')dicadmium(II)] heptahydrate'
_space_group_crystal_system monoclinic
_space_group_IT_number 14
_space_group_name_Hall '-P 2ybc'
_space_group_name_H-M_alt 'P 1 21/c 1'
_atom_sites_solution_hydrogens mixed
_audit_creation_date 2024-02-05
_audit_creation_method
;
Olex2 1.5
(compiled 2023.08.24 svn.re1ec1418 for OlexSys, GUI svn.r6817)
;
_audit_update_record
;
2024-02-10 deposited with the CCDC.	2024-06-28 downloaded from the CCDC.
;
_cell_angle_alpha 90
_cell_angle_beta 115.335(6)
_cell_angle_gamma 90
_cell_formula_units_Z 4
_cell_length_a 21.0218(8)
_cell_length_b 12.7604(3)
_cell_length_c 23.0865(15)
_cell_measurement_reflns_used 4835
_cell_measurement_temperature 100.01(10)
_cell_measurement_theta_max 26.0860
_cell_measurement_theta_min 1.8760
_cell_volume 5597.3(5)
_computing_cell_refinement 'CrysAlisPro 1.171.39.46 (Rigaku OD, 2018)'
_computing_data_collection 'CrysAlisPro 1.171.39.46 (Rigaku OD, 2018)'
_computing_data_reduction 'CrysAlisPro 1.171.39.46 (Rigaku OD, 2018)'
_computing_molecular_graphics 'Olex2 1.5 (Dolomanov et al., 2009)'
_computing_publication_material 'Olex2 1.5 (Dolomanov et al., 2009)'
_computing_structure_refinement 'SHELXL 2018/3 (Sheldrick, 2015)'
_diffrn_ambient_environment N~2~
_diffrn_ambient_temperature 100.01(10)
_diffrn_detector 'CCD plate'
_diffrn_detector_area_resol_mean 16.2439
_diffrn_detector_type Eos
_diffrn_measured_fraction_theta_full 1.000
_diffrn_measured_fraction_theta_max 0.982
_diffrn_measurement_details
;
List of Runs (angles in degrees, time in seconds):

  # Type    Start    End  Width  t~exp~   \w     \q     \k     \f   Frames
#--------------------------------------------------------------------------
  1  \w     39.00  64.00   1.00   30.00    --  -23.50   0.00 -30.00   25
  2  \w     -9.00  19.00   1.00   30.00    --  -23.50 -99.00-120.00   28
  3  \w     41.00 115.00   1.00   30.00    --   24.74 178.00  90.00   74
  4  \w    -42.00  91.00   1.00   30.00    --   24.74 -19.00  60.00  133
  5  \w     72.00 110.00   1.00   30.00    --   24.74 178.00 -30.00   38
  6  \w    -11.00  16.00   1.00   30.00    --  -23.50 -99.00 120.00   27
  7  \w     41.00  76.00   1.00   30.00    --   24.74 178.00 -30.00   35
  8  \w     56.00  85.00   1.00   30.00    --   24.74 160.00  28.00   29
  9  \w      9.00  76.00   1.00   30.00    --   24.74 -99.00  90.00   67
 10  \w    -37.00  31.00   1.00   30.00    --   24.74 -19.00   0.00   68
;
_diffrn_measurement_device 'four-circle diffractometer'
_diffrn_measurement_device_type 'SuperNova, Single source at offset/far, Eos'
_diffrn_measurement_method '\w scans'
_diffrn_orient_matrix_type 'CrysAlisPro convention (1999,Acta A55,543-557)'
_diffrn_orient_matrix_UB_11 -0.0205166000
_diffrn_orient_matrix_UB_12 -0.0128368000
_diffrn_orient_matrix_UB_13 -0.0326694000
_diffrn_orient_matrix_UB_21 -0.0029132000
_diffrn_orient_matrix_UB_22 0.0539572000
_diffrn_orient_matrix_UB_23 -0.0080536000
_diffrn_orient_matrix_UB_31 0.0310766000
_diffrn_orient_matrix_UB_32 -0.0033888000
_diffrn_orient_matrix_UB_33 -0.0048279000
_diffrn_radiation_monochromator mirror
_diffrn_radiation_probe x-ray
_diffrn_radiation_type 'Mo K\a'
_diffrn_radiation_wavelength 0.71073
_diffrn_reflns_av_R_equivalents 0.1042
_diffrn_reflns_av_unetI/netI 0.1212
_diffrn_reflns_Laue_measured_fraction_full 1.000
_diffrn_reflns_Laue_measured_fraction_max 0.982
_diffrn_reflns_limit_h_max 26
_diffrn_reflns_limit_h_min -26
_diffrn_reflns_limit_k_max 15
_diffrn_reflns_limit_k_min -14
_diffrn_reflns_limit_l_max 27
_diffrn_reflns_limit_l_min -28
_diffrn_reflns_number 39568
_diffrn_reflns_point_group_measured_fraction_full 1.000
_diffrn_reflns_point_group_measured_fraction_max 0.982
_diffrn_reflns_theta_full 25.242
_diffrn_reflns_theta_max 26.372
_diffrn_reflns_theta_min 1.780
_diffrn_source 'micro-focus sealed X-ray tube'
_diffrn_source_type 'SuperNova (Mo) X-ray Source'
_exptl_absorpt_coefficient_mu 0.836
_exptl_absorpt_correction_T_max 1.00000
_exptl_absorpt_correction_T_min 0.55645
_exptl_absorpt_correction_type multi-scan
_exptl_absorpt_process_details
;
CrysAlisPro 1.171.39.46 (Rigaku Oxford Diffraction, 2018)
Empirical absorption correction using spherical harmonics,
 implemented in SCALE3 ABSPACK scaling algorithm.
;
_exptl_crystal_colour colourless
_exptl_crystal_colour_primary colourless
_exptl_crystal_density_diffrn 1.538
_exptl_crystal_description needle
_exptl_crystal_F_000 2648
_exptl_crystal_preparation Luminescent
_exptl_crystal_size_max 0.15
_exptl_crystal_size_mid 0.1
_exptl_crystal_size_min 0.08
_refine_diff_density_max 1.834
_refine_diff_density_min -0.882
_refine_diff_density_rms 0.133
_refine_ls_extinction_method none
_refine_ls_goodness_of_fit_ref 1.037
_refine_ls_hydrogen_treatment constr
_refine_ls_matrix_type full
_refine_ls_number_parameters 712
_refine_ls_number_reflns 11233
_refine_ls_number_restraints 0
_refine_ls_restrained_S_all 1.037
_refine_ls_R_factor_all 0.1127
_refine_ls_R_factor_gt 0.0625
_refine_ls_shift/su_max 0.001
_refine_ls_shift/su_mean 0.000
_refine_ls_structure_factor_coef Fsqd
_refine_ls_weighting_details 'w=1/[\s^2^(Fo^2^)+(0.0396P)^2^] where P=(Fo^2^+2Fc^2^)/3'
_refine_ls_weighting_scheme calc
_refine_ls_wR_factor_gt 0.1119
_refine_ls_wR_factor_ref 0.1340
_reflns_Friedel_coverage 0.000
_reflns_number_gt 7238
_reflns_number_total 11233
_reflns_threshold_expression 'I > 2\s(I)'
_cod_data_source_file d4dt00410h2.cif
_cod_data_source_block Compound5
_cod_depositor_comments 'Adding full bibliography for 7716487--7716491.cif.'
_cod_original_cell_volume 5597.2(5)
_cod_database_code 7716491
_shelx_shelxl_version_number 2018/3
_shelx_space_group_comment
;
The symmetry employed for this shelxl refinement is uniquely defined
by the following loop, which should always be used as a source of
symmetry information in preference to the above space-group names.
They are only intended as comments.
;
_shelx_estimated_absorpt_t_max 0.936
_shelx_estimated_absorpt_t_min 0.885
_olex2_refinement_description
;
1. Fixed Uiso
 At 1.2 times of:
  All C(H) groups, All C(H,H) groups, All N(H,H) groups
 At 1.5 times of:
  All H(H) groups, All O(H,H) groups
2.a Everything fixed:
 H1WA, H1WB, H2WA, H2WB, H3WA, H3WB, H4WA, H4WB, H5WA, H5WB, H7WA, H7WB
2.b Riding coordinates:
 O6W(H6WA), O6W(H6WB)
2.c Secondary CH2 refined with riding coordinates:
 C7C(H7CA,H7CB), C8C(H8CA,H8CB), C9C(H9CA,H9CB), C7F(H7FA,H7FB), C8F(H8FA,
 H8FB), C9F(H9FA,H9FB)
2.d Aromatic/amide H refined with riding coordinates:
 C3A(H3A), C4A(H4A), C5A(H5A), C3B(H3B), C4B(H4B), C5B(H5B), C2C(H2C),
 C3C(H3C), C5C(H5C), C6C(H6C), C11C(H11C), C12C(H12C), C14C(H14C), C15C(H15C),
 C3D(H3D), C4D(H4D), C5D(H5D), C3E(H3E), C4E(H4E), C5E(H5E), C2F(H2F), C3F(H3F),
  C5F(H5F), C6F(H6F), C11F(H11F), C12F(H12F), C14F(H14F), C15F(H15F)
2.e X=CH2 refined with riding coordinates:
 N61A(H61A,H61B), N61B(H61C,H61D), N61D(H61E,H61F), N61E(H61G,H61H)
;
_olex2_submission_special_instructions 'No special instructions were received'
_oxdiff_exptl_absorpt_empirical_details
;
Empirical correction (ABSPACK) includes:
- Absorption correction using spherical harmonics
- Frame scaling
;
_oxdiff_exptl_absorpt_empirical_full_max 1.715
_oxdiff_exptl_absorpt_empirical_full_min 0.531

loop_
_space_group_symop_operation_xyz
'x, y, z'
'-x, y+1/2, -z+1/2'
'-x, -y, -z'
'x, -y-1/2, z-1/2'

loop_
_atom_site_label
_atom_site_type_symbol
_atom_site_fract_x
_atom_site_fract_y
_atom_site_fract_z
_atom_site_U_iso_or_equiv
_atom_site_adp_type
_atom_site_occupancy
_atom_site_site_symmetry_order
_atom_site_calc_flag
_atom_site_refinement_flags_posn
_atom_site_refinement_flags_adp
_atom_site_refinement_flags_occupancy
_atom_site_disorder_assembly
_atom_site_disorder_group
Cd1 Cd 0.68327(2) 0.12697(3) 0.17724(2) 0.02171(13) Uani 1 1 d . . . . .
Cd2 Cd 0.81294(2) -0.15712(3) 0.51295(2) 0.02154(13) Uani 1 1 d . . . . .
N1A N 0.6266(2) 0.0036(3) 0.0986(2) 0.0203(11) Uani 1 1 d . . . . .
C2A C 0.6516(3) -0.0064(4) 0.0534(3) 0.0227(14) Uani 1 1 d . . . . .
C21A C 0.7168(3) 0.0570(4) 0.0640(3) 0.0238(14) Uani 1 1 d . . . . .
C3A C 0.6201(3) -0.0700(4) -0.0002(3) 0.0261(15) Uani 1 1 d . . . . .
H3A H 0.638501 -0.075255 -0.031150 0.031 Uiso 1 1 calc R U . . .
C4A C 0.5606(3) -0.1257(5) -0.0067(3) 0.0310(16) Uani 1 1 d . . . . .
H4A H 0.536772 -0.168269 -0.043439 0.037 Uiso 1 1 calc R U . . .
C5A C 0.5361(3) -0.1198(5) 0.0390(3) 0.0305(16) Uani 1 1 d . . . . .
H5A H 0.496637 -0.160398 0.035218 0.037 Uiso 1 1 calc R U . . .
C6A C 0.5699(3) -0.0528(4) 0.0920(3) 0.0239(14) Uani 1 1 d . . . . .
N61A N 0.5466(3) -0.0440(4) 0.1381(3) 0.0344(14) Uani 1 1 d . . . . .
H61A H 0.568527 -0.002328 0.171058 0.041 Uiso 1 1 calc R U . . .
H61B H 0.509631 -0.079931 0.135086 0.041 Uiso 1 1 calc R U . . .
O1A O 0.73424(19) 0.1296(3) 0.1052(2) 0.0223(9) Uani 1 1 d . . . . .
O2A O 0.7481(2) 0.0337(3) 0.0304(2) 0.0294(11) Uani 1 1 d . . . . .
N1B N 0.5947(2) 0.2540(4) 0.1263(3) 0.0227(12) Uani 1 1 d . . . . .
C2B C 0.5548(3) 0.2723(5) 0.1588(3) 0.0247(15) Uani 1 1 d . . . . .
C21B C 0.5709(3) 0.2111(5) 0.2191(3) 0.0264(15) Uani 1 1 d . . . . .
C3B C 0.4993(3) 0.3417(5) 0.1363(4) 0.0336(17) Uani 1 1 d . . . . .
H3B H 0.473128 0.355123 0.160438 0.040 Uiso 1 1 calc R U . . .
C4B C 0.4818(3) 0.3921(5) 0.0780(4) 0.0340(17) Uani 1 1 d . . . . .
H4B H 0.443107 0.439097 0.061720 0.041 Uiso 1 1 calc R U . . .
C5B C 0.5208(3) 0.3737(4) 0.0438(3) 0.0267(15) Uani 1 1 d . . . . .
H5B H 0.508717 0.405820 0.003298 0.032 Uiso 1 1 calc R U . . .
C6B C 0.5796(3) 0.3051(4) 0.0711(3) 0.0237(14) Uani 1 1 d . . . . .
N61B N 0.6219(2) 0.2912(4) 0.0412(2) 0.0263(12) Uani 1 1 d . . . . .
H61C H 0.658599 0.249263 0.057891 0.032 Uiso 1 1 calc R U . . .
H61D H 0.612822 0.324021 0.004954 0.032 Uiso 1 1 calc R U . . .
O1B O 0.6156(2) 0.1350(3) 0.2324(2) 0.0283(10) Uani 1 1 d . . . . .
O2B O 0.5396(2) 0.2347(4) 0.2518(2) 0.0386(12) Uani 1 1 d . . . . .
N1C N 0.7585(2) 0.2605(4) 0.2321(3) 0.0232(12) Uani 1 1 d . . . . .
C2C C 0.7867(3) 0.2704(5) 0.2955(3) 0.0289(15) Uani 1 1 d . . . . .
H2C H 0.777082 0.217863 0.319855 0.035 Uiso 1 1 calc R U . . .
C3C C 0.8295(3) 0.3539(4) 0.3279(3) 0.0276(15) Uani 1 1 d . . . . .
H3C H 0.849607 0.357164 0.373411 0.033 Uiso 1 1 calc R U . . .
C4C C 0.8427(3) 0.4333(4) 0.2927(3) 0.0238(14) Uani 1 1 d . . . . .
C5C C 0.8123(3) 0.4226(5) 0.2273(3) 0.0250(14) Uani 1 1 d . . . . .
H5C H 0.820251 0.474755 0.201776 0.030 Uiso 1 1 calc R U . . .
C6C C 0.7704(3) 0.3376(4) 0.1978(3) 0.0230(14) Uani 1 1 d . . . . .
H6C H 0.749331 0.333214 0.152353 0.028 Uiso 1 1 calc R U . . .
C7C C 0.8866(3) 0.5274(4) 0.3249(3) 0.0237(14) Uani 1 1 d . . . . .
H7CA H 0.933585 0.520726 0.325152 0.028 Uiso 1 1 calc R U . . .
H7CB H 0.893047 0.530620 0.369970 0.028 Uiso 1 1 calc R U . . .
C8C C 0.8511(3) 0.6292(4) 0.2900(3) 0.0266(15) Uani 1 1 d . . . . .
H8CA H 0.848222 0.627843 0.246060 0.032 Uiso 1 1 calc R U . . .
H8CB H 0.802517 0.632077 0.286404 0.032 Uiso 1 1 calc R U . . .
C9C C 0.8907(3) 0.7276(4) 0.3243(3) 0.0259(15) Uani 1 1 d . . . . .
H9CA H 0.901227 0.723467 0.370319 0.031 Uiso 1 1 calc R U . . .
H9CB H 0.935891 0.732172 0.320718 0.031 Uiso 1 1 calc R U . . .
C10C C 0.8474(3) 0.8243(4) 0.2954(3) 0.0212(14) Uani 1 1 d . . . . .
C11C C 0.7907(3) 0.8492(4) 0.3088(3) 0.0241(14) Uani 1 1 d . . . . .
H11C H 0.780464 0.806874 0.337565 0.029 Uiso 1 1 calc R U . . .
C12C C 0.7492(3) 0.9353(5) 0.2802(3) 0.0239(14) Uani 1 1 d . . . . .
H12C H 0.710726 0.950779 0.290094 0.029 Uiso 1 1 calc R U . . .
N13C N 0.7611(2) 0.9980(4) 0.2392(2) 0.0219(12) Uani 1 1 d . . . . .
C14C C 0.8168(3) 0.9753(5) 0.2280(3) 0.0263(15) Uani 1 1 d . . . . .
H14C H 0.827540 1.020640 0.200770 0.032 Uiso 1 1 calc R U . . .
C15C C 0.8599(3) 0.8890(5) 0.2539(3) 0.0243(14) Uani 1 1 d . . . . .
H15C H 0.897779 0.874860 0.242993 0.029 Uiso 1 1 calc R U . . .
N1D N 0.8950(2) -0.1066(4) 0.6171(2) 0.0210(11) Uani 1 1 d . . . . .
C2D C 0.9359(3) -0.1853(4) 0.6527(3) 0.0180(13) Uani 1 1 d . . . . .
C21D C 0.9213(3) -0.2942(4) 0.6219(3) 0.0223(14) Uani 1 1 d . . . . .
C3D C 0.9886(3) -0.1693(5) 0.7129(3) 0.0245(14) Uani 1 1 d . . . . .
H3D H 1.017392 -0.225751 0.736671 0.029 Uiso 1 1 calc R U . . .
C4D C 0.9990(3) -0.0679(4) 0.7386(3) 0.0245(14) Uani 1 1 d . . . . .
H4D H 1.034885 -0.054998 0.780317 0.029 Uiso 1 1 calc R U . . .
C5D C 0.9574(3) 0.0123(4) 0.7033(3) 0.0225(14) Uani 1 1 d . . . . .
H5D H 0.963760 0.081218 0.720367 0.027 Uiso 1 1 calc R U . . .
C6D C 0.9051(3) -0.0086(5) 0.6413(3) 0.0250(15) Uani 1 1 d . . . . .
N61D N 0.8632(2) 0.0688(4) 0.6039(3) 0.0287(13) Uani 1 1 d . . . . .
H61E H 0.830811 0.054192 0.565256 0.034 Uiso 1 1 calc R U . . .
H61F H 0.868452 0.133554 0.618329 0.034 Uiso 1 1 calc R U . . .
O1D O 0.87721(19) -0.2999(3) 0.5639(2) 0.0235(10) Uani 1 1 d . . . . .
O2D O 0.9540(2) -0.3692(3) 0.6564(2) 0.0299(10) Uani 1 1 d . . . . .
N1E N 0.8836(2) -0.0894(4) 0.4673(2) 0.0216(11) Uani 1 1 d . . . . .
C2E C 0.8653(3) 0.0083(4) 0.4403(3) 0.0207(14) Uani 1 1 d . . . . .
C21E C 0.8023(3) 0.0592(5) 0.4452(3) 0.0256(15) Uani 1 1 d . . . . .
C3E C 0.9007(3) 0.0584(5) 0.4115(3) 0.0244(14) Uani 1 1 d . . . . .
H3E H 0.886826 0.126442 0.393888 0.029 Uiso 1 1 calc R U . . .
C4E C 0.9581(3) 0.0083(4) 0.4083(3) 0.0225(14) Uani 1 1 d . . . . .
H4E H 0.983438 0.041771 0.387887 0.027 Uiso 1 1 calc R U . . .
C5E C 0.9774(3) -0.0879(5) 0.4342(3) 0.0225(14) Uani 1 1 d . . . . .
H5E H 1.016022 -0.123050 0.431844 0.027 Uiso 1 1 calc R U . . .
C6E C 0.9395(3) -0.1355(4) 0.4650(3) 0.0214(14) Uani 1 1 d . . . . .
N61E N 0.9585(2) -0.2324(4) 0.4917(2) 0.0238(12) Uani 1 1 d . . . . .
H61G H 0.934157 -0.263051 0.509833 0.029 Uiso 1 1 calc R U . . .
H61H H 0.995139 -0.264340 0.490705 0.029 Uiso 1 1 calc R U . . .
O1E O 0.76618(19) 0.0033(3) 0.4662(2) 0.0293(11) Uani 1 1 d . . . . .
O2E O 0.7903(2) 0.1524(3) 0.4290(2) 0.0325(11) Uani 1 1 d . . . . .
N1F N 0.7419(2) -0.2671(4) 0.4314(3) 0.0247(12) Uani 1 1 d . . . . .
C2F C 0.6805(3) -0.2293(5) 0.3863(3) 0.0268(15) Uani 1 1 d . . . . .
H2F H 0.667888 -0.158972 0.390147 0.032 Uiso 1 1 calc R U . . .
C3F C 0.6358(3) -0.2876(5) 0.3357(3) 0.0286(15) Uani 1 1 d . . . . .
H3F H 0.592617 -0.258243 0.305923 0.034 Uiso 1 1 calc R U . . .
C4F C 0.6535(3) -0.3905(5) 0.3277(3) 0.0285(16) Uani 1 1 d . . . . .
C5F C 0.7165(3) -0.4281(5) 0.3736(3) 0.0311(16) Uani 1 1 d . . . . .
H5F H 0.730729 -0.497629 0.370210 0.037 Uiso 1 1 calc R U . . .
C6F C 0.7589(3) -0.3665(4) 0.4243(3) 0.0273(15) Uani 1 1 d . . . . .
H6F H 0.801587 -0.395011 0.455338 0.033 Uiso 1 1 calc R U . . .
C7F C 0.6077(3) -0.4537(5) 0.2694(3) 0.0345(17) Uani 1 1 d . . . . .
H7FA H 0.559681 -0.423579 0.250450 0.041 Uiso 1 1 calc R U . . .
H7FB H 0.604284 -0.526466 0.282719 0.041 Uiso 1 1 calc R U . . .
C8F C 0.6360(3) -0.4559(5) 0.2184(3) 0.0295(16) Uani 1 1 d . . . . .
H8FA H 0.685614 -0.479409 0.238464 0.035 Uiso 1 1 calc R U . . .
H8FB H 0.608689 -0.507555 0.185004 0.035 Uiso 1 1 calc R U . . .
C9F C 0.6319(3) -0.3497(5) 0.1871(3) 0.0274(15) Uani 1 1 d . . . . .
H9FA H 0.581748 -0.329664 0.163584 0.033 Uiso 1 1 calc R U . . .
H9FB H 0.654886 -0.296818 0.221044 0.033 Uiso 1 1 calc R U . . .
C10F C 0.6658(3) -0.3466(5) 0.1412(3) 0.0239(14) Uani 1 1 d . . . . .
C11F C 0.6631(3) -0.4322(5) 0.1018(3) 0.0282(15) Uani 1 1 d . . . . .
H11F H 0.638529 -0.494068 0.102978 0.034 Uiso 1 1 calc R U . . .
C12F C 0.6962(3) -0.4264(5) 0.0614(3) 0.0254(15) Uani 1 1 d . . . . .
H12F H 0.693568 -0.484891 0.034957 0.030 Uiso 1 1 calc R U . . .
N13F N 0.7321(2) -0.3408(4) 0.0581(2) 0.0239(12) Uani 1 1 d . . . . .
C14F C 0.7336(3) -0.2586(5) 0.0949(3) 0.0252(15) Uani 1 1 d . . . . .
H14F H 0.757561 -0.197110 0.092170 0.030 Uiso 1 1 calc R U . . .
C15F C 0.7025(3) -0.2586(5) 0.1362(3) 0.0245(14) Uani 1 1 d . . . . .
H15F H 0.705823 -0.198449 0.161552 0.029 Uiso 1 1 calc R U . . .
O1W O 0.8716(2) 0.2172(3) 0.1443(2) 0.0319(11) Uani 1 1 d . . . . .
H1WA H 0.889240 0.173650 0.126840 0.048 Uiso 1 1 d . U . . .
H1WB H 0.831140 0.189950 0.136130 0.048 Uiso 1 1 d . U . . .
O2W O 0.9059(2) 0.1926(3) -0.0089(2) 0.0414(13) Uani 1 1 d . . . . .
H2WA H 0.903090 0.158700 0.021660 0.036 Uiso 1 1 d . . . . .
H2WB H 0.869050 0.233160 -0.022550 0.054 Uiso 1 1 d . U . . .
O3W O 0.8944(2) 0.0477(3) 0.0789(2) 0.0366(12) Uani 1 1 d . . . . .
H3WA H 0.850380 0.034860 0.064060 0.055 Uiso 1 1 d . U . . .
H3WB H 0.913660 -0.007230 0.101060 0.055 Uiso 1 1 d . U . . .
O4W O 0.6269(2) 0.0304(4) 0.3501(2) 0.0484(14) Uani 1 1 d . . . . .
H4WA H 0.669370 0.035680 0.378960 0.073 Uiso 1 1 d . U . . .
H4WB H 0.628760 0.059580 0.316980 0.073 Uiso 1 1 d . U . . .
O5W O 0.5521(2) 0.1362(3) 0.4099(2) 0.0460(13) Uani 1 1 d . . . . .
H5WA H 0.583070 0.101060 0.401250 0.069 Uiso 1 1 d . U . . .
H5WB H 0.563580 0.200780 0.405360 0.069 Uiso 1 1 d . U . . .
O6W O 0.5690(2) 0.3317(3) 0.3660(2) 0.0394(12) Uani 1 1 d . . . . .
H6WA H 0.613469 0.333481 0.377733 0.059 Uiso 1 1 d R U . . .
H6WB H 0.551819 0.317191 0.326383 0.059 Uiso 1 1 d R U . . .
O7W O 0.7096(2) 0.3256(4) 0.4278(3) 0.077(2) Uani 1 1 d . . . . .
H7WA H 0.725320 0.358690 0.464060 0.115 Uiso 1 1 d . U . . .
H7WB H 0.733640 0.269290 0.436430 0.115 Uiso 1 1 d . U . . .

loop_
_atom_site_aniso_label
_atom_site_aniso_U_11
_atom_site_aniso_U_22
_atom_site_aniso_U_33
_atom_site_aniso_U_23
_atom_site_aniso_U_13
_atom_site_aniso_U_12
Cd1 0.0213(2) 0.0136(2) 0.0310(3) -0.0020(2) 0.0119(2) -0.00233(17)
Cd2 0.0202(2) 0.0145(2) 0.0305(3) 0.0002(2) 0.0113(2) -0.00026(17)
N1A 0.019(2) 0.010(3) 0.029(3) -0.002(2) 0.008(2) -0.0043(19)
C2A 0.022(3) 0.011(3) 0.033(4) -0.003(3) 0.010(3) 0.000(2)
C21A 0.029(3) 0.009(3) 0.033(4) 0.000(3) 0.013(3) 0.000(2)
C3A 0.027(3) 0.015(3) 0.038(4) 0.002(3) 0.014(3) 0.002(2)
C4A 0.032(4) 0.015(3) 0.041(5) -0.002(3) 0.010(3) -0.003(3)
C5A 0.023(3) 0.025(4) 0.039(5) -0.001(3) 0.010(3) -0.011(3)
C6A 0.027(3) 0.016(3) 0.029(4) 0.000(3) 0.012(3) -0.002(2)
N61A 0.037(3) 0.029(3) 0.044(4) -0.008(3) 0.024(3) -0.017(2)
O1A 0.027(2) 0.011(2) 0.028(3) -0.0040(19) 0.012(2) -0.0050(16)
O2A 0.030(2) 0.022(3) 0.038(3) -0.010(2) 0.017(2) -0.0041(18)
N1B 0.023(3) 0.009(3) 0.034(3) -0.006(2) 0.011(3) -0.005(2)
C2B 0.024(3) 0.017(3) 0.036(4) -0.009(3) 0.016(3) -0.009(2)
C21B 0.021(3) 0.026(4) 0.034(4) -0.013(3) 0.013(3) -0.012(3)
C3B 0.022(3) 0.024(4) 0.059(5) -0.013(4) 0.022(4) -0.006(3)
C4B 0.027(4) 0.013(4) 0.057(5) -0.002(3) 0.014(4) -0.002(3)
C5B 0.025(3) 0.019(3) 0.034(4) 0.003(3) 0.011(3) -0.004(3)
C6B 0.025(3) 0.013(3) 0.029(4) -0.001(3) 0.007(3) -0.006(2)
N61B 0.029(3) 0.018(3) 0.032(3) 0.005(2) 0.013(3) 0.002(2)
O1B 0.032(2) 0.024(3) 0.030(3) -0.003(2) 0.015(2) -0.0063(19)
O2B 0.029(2) 0.055(3) 0.037(3) -0.009(2) 0.019(2) 0.001(2)
N1C 0.023(3) 0.019(3) 0.027(3) 0.003(2) 0.009(2) 0.001(2)
C2C 0.038(4) 0.017(4) 0.030(4) 0.005(3) 0.013(3) -0.002(3)
C3C 0.034(4) 0.016(4) 0.027(4) 0.001(3) 0.008(3) 0.001(3)
C4C 0.021(3) 0.015(3) 0.035(4) 0.001(3) 0.011(3) 0.005(2)
C5C 0.029(3) 0.020(4) 0.030(4) -0.004(3) 0.017(3) -0.004(3)
C6C 0.024(3) 0.018(3) 0.029(4) 0.001(3) 0.014(3) 0.001(2)
C7C 0.030(3) 0.010(3) 0.033(4) -0.002(3) 0.016(3) -0.005(2)
C8C 0.029(3) 0.015(3) 0.032(4) -0.008(3) 0.010(3) -0.004(3)
C9C 0.024(3) 0.016(3) 0.035(4) 0.003(3) 0.010(3) 0.002(2)
C10C 0.020(3) 0.012(3) 0.027(4) -0.003(3) 0.006(3) -0.001(2)
C11C 0.034(3) 0.018(3) 0.024(4) 0.000(3) 0.016(3) -0.002(3)
C12C 0.022(3) 0.019(4) 0.032(4) -0.005(3) 0.013(3) -0.002(2)
N13C 0.028(3) 0.015(3) 0.027(3) -0.004(2) 0.016(3) -0.006(2)
C14C 0.029(3) 0.021(4) 0.031(4) 0.003(3) 0.015(3) -0.005(3)
C15C 0.020(3) 0.027(4) 0.025(4) -0.002(3) 0.008(3) -0.002(3)
N1D 0.018(2) 0.012(3) 0.031(3) 0.007(2) 0.008(2) 0.0013(19)
C2D 0.022(3) 0.013(3) 0.025(4) 0.002(3) 0.015(3) -0.002(2)
C21D 0.018(3) 0.016(3) 0.037(4) 0.000(3) 0.015(3) 0.000(2)
C3D 0.024(3) 0.020(4) 0.030(4) -0.002(3) 0.012(3) -0.002(2)
C4D 0.020(3) 0.023(4) 0.032(4) -0.004(3) 0.012(3) -0.005(3)
C5D 0.027(3) 0.011(3) 0.033(4) -0.004(3) 0.017(3) -0.004(2)
C6D 0.027(3) 0.016(3) 0.038(4) 0.002(3) 0.019(3) -0.001(3)
N61D 0.038(3) 0.010(3) 0.037(4) -0.001(2) 0.015(3) 0.000(2)
O1D 0.024(2) 0.013(2) 0.026(3) 0.0014(19) 0.003(2) 0.0014(16)
O2D 0.032(2) 0.016(2) 0.037(3) 0.003(2) 0.010(2) 0.0017(18)
N1E 0.019(2) 0.012(3) 0.030(3) -0.001(2) 0.007(2) 0.0014(19)
C2E 0.020(3) 0.017(3) 0.024(4) 0.002(3) 0.008(3) 0.003(2)
C21E 0.028(3) 0.022(4) 0.025(4) -0.001(3) 0.010(3) -0.005(3)
C3E 0.025(3) 0.019(3) 0.030(4) -0.004(3) 0.013(3) -0.005(3)
C4E 0.027(3) 0.014(3) 0.030(4) -0.004(3) 0.016(3) -0.007(2)
C5E 0.018(3) 0.021(3) 0.028(4) -0.004(3) 0.009(3) 0.000(2)
C6E 0.020(3) 0.016(3) 0.023(4) -0.003(3) 0.004(3) -0.007(2)
N61E 0.021(3) 0.019(3) 0.037(4) 0.001(2) 0.018(3) 0.001(2)
O1E 0.023(2) 0.022(2) 0.048(3) 0.006(2) 0.020(2) 0.0037(18)
O2E 0.039(3) 0.019(3) 0.044(3) 0.012(2) 0.023(2) 0.0142(19)
N1F 0.024(3) 0.020(3) 0.033(3) 0.002(2) 0.016(3) -0.002(2)
C2F 0.019(3) 0.028(4) 0.033(4) 0.000(3) 0.010(3) 0.003(3)
C3F 0.021(3) 0.033(4) 0.030(4) -0.004(3) 0.009(3) -0.001(3)
C4F 0.035(4) 0.029(4) 0.031(4) -0.007(3) 0.023(3) -0.014(3)
C5F 0.039(4) 0.020(4) 0.035(4) -0.002(3) 0.017(3) -0.006(3)
C6F 0.037(4) 0.010(3) 0.037(4) 0.003(3) 0.018(3) -0.001(3)
C7F 0.030(4) 0.027(4) 0.047(5) -0.004(3) 0.017(3) -0.015(3)
C8F 0.027(3) 0.027(4) 0.038(4) -0.006(3) 0.016(3) -0.012(3)
C9F 0.028(3) 0.027(4) 0.027(4) -0.003(3) 0.012(3) 0.000(3)
C10F 0.019(3) 0.020(4) 0.030(4) 0.005(3) 0.007(3) 0.006(2)
C11F 0.026(3) 0.020(4) 0.038(4) -0.001(3) 0.013(3) -0.009(3)
C12F 0.024(3) 0.018(4) 0.036(4) -0.009(3) 0.014(3) -0.003(2)
N13F 0.024(3) 0.018(3) 0.028(3) 0.000(2) 0.010(2) 0.003(2)
C14F 0.024(3) 0.015(3) 0.039(4) 0.000(3) 0.015(3) -0.003(2)
C15F 0.022(3) 0.016(3) 0.035(4) -0.003(3) 0.011(3) -0.001(2)
O1W 0.030(2) 0.017(2) 0.048(3) -0.002(2) 0.016(2) -0.0034(18)
O2W 0.035(3) 0.039(3) 0.057(4) 0.011(3) 0.027(3) 0.000(2)
O3W 0.033(2) 0.015(2) 0.060(4) 0.004(2) 0.018(2) -0.0017(18)
O4W 0.040(3) 0.048(3) 0.061(4) 0.010(3) 0.025(3) 0.011(2)
O5W 0.055(3) 0.036(3) 0.055(4) 0.000(3) 0.031(3) -0.003(2)
O6W 0.033(3) 0.050(3) 0.040(3) -0.003(2) 0.020(2) 0.007(2)
O7W 0.044(3) 0.061(4) 0.094(5) -0.040(4) -0.001(3) 0.020(3)

loop_
_atom_type_symbol
_atom_type_description
_atom_type_scat_dispersion_real
_atom_type_scat_dispersion_imag
_atom_type_scat_source
C C 0.0033 0.0016 'International Tables Vol C Tables 4.2.6.8 and 6.1.1.4'
H H 0.0000 0.0000 'International Tables Vol C Tables 4.2.6.8 and 6.1.1.4'
Cd Cd -0.8075 1.2024 'International Tables Vol C Tables 4.2.6.8 and 6.1.1.4'
N N 0.0061 0.0033 'International Tables Vol C Tables 4.2.6.8 and 6.1.1.4'
O O 0.0106 0.0060 'International Tables Vol C Tables 4.2.6.8 and 6.1.1.4'

loop_
_geom_angle_atom_site_label_1
_geom_angle_atom_site_label_2
_geom_angle_atom_site_label_3
_geom_angle
_geom_angle_site_symmetry_1
_geom_angle_site_symmetry_3
_geom_angle_publ_flag
N1A Cd1 O1A 71.89(14) . . ?
N1A Cd1 N1B 92.58(16) . . ?
N1A Cd1 N13C 89.51(16) . 1_545 ?
O1A Cd1 N1B 98.01(15) . . ?
O1B Cd1 N1A 103.56(15) . . ?
O1B Cd1 O1A 169.61(14) . . ?
O1B Cd1 N1B 72.58(16) . . ?
O1B Cd1 N1C 96.07(15) . . ?
O1B Cd1 N13C 97.51(15) . 1_545 ?
N1C Cd1 N1A 159.77(16) . . ?
N1C Cd1 O1A 87.94(15) . . ?
N1C Cd1 N1B 88.62(16) . . ?
N1C Cd1 N13C 92.77(17) . 1_545 ?
N13C Cd1 O1A 91.85(15) 1_545 . ?
N13C Cd1 N1B 170.09(16) 1_545 . ?
O1D Cd2 N1D 71.33(15) . . ?
O1D Cd2 N1E 100.27(14) . . ?
O1D Cd2 O1E 169.95(13) . . ?
O1D Cd2 N1F 88.19(16) . . ?
O1D Cd2 N13F 98.33(15) . 4_556 ?
N1E Cd2 N1D 91.70(16) . . ?
N1E Cd2 O1E 71.81(14) . . ?
N1E Cd2 N13F 158.68(16) . 4_556 ?
O1E Cd2 N1D 102.18(15) . . ?
O1E Cd2 N13F 88.48(15) . 4_556 ?
N1F Cd2 N1D 158.05(16) . . ?
N1F Cd2 N1E 99.88(16) . . ?
N1F Cd2 O1E 99.14(16) . . ?
N1F Cd2 N13F 91.00(16) . 4_556 ?
N13F Cd2 N1D 84.46(16) 4_556 . ?
C2A N1A Cd1 115.4(3) . . ?
C6A N1A Cd1 126.0(4) . . ?
C6A N1A C2A 118.5(5) . . ?
N1A C2A C21A 116.4(5) . . ?
N1A C2A C3A 123.1(5) . . ?
C3A C2A C21A 120.5(5) . . ?
O1A C21A C2A 117.5(5) . . ?
O2A C21A C2A 116.9(5) . . ?
O2A C21A O1A 125.6(5) . . ?
C2A C3A H3A 121.3 . . ?
C2A C3A C4A 117.3(6) . . ?
C4A C3A H3A 121.3 . . ?
C3A C4A H4A 119.7 . . ?
C5A C4A C3A 120.7(6) . . ?
C5A C4A H4A 119.7 . . ?
C4A C5A H5A 120.4 . . ?
C4A C5A C6A 119.3(5) . . ?
C6A C5A H5A 120.4 . . ?
N1A C6A C5A 121.1(5) . . ?
N1A C6A N61A 117.9(6) . . ?
N61A C6A C5A 121.0(5) . . ?
C6A N61A H61A 120.0 . . ?
C6A N61A H61B 120.0 . . ?
H61A N61A H61B 120.0 . . ?
C21A O1A Cd1 116.9(3) . . ?
C2B N1B Cd1 112.4(4) . . ?
C6B N1B Cd1 128.3(4) . . ?
C6B N1B C2B 119.3(5) . . ?
N1B C2B C21B 118.3(5) . . ?
N1B C2B C3B 121.6(6) . . ?
C3B C2B C21B 120.1(6) . . ?
O1B C21B C2B 117.6(5) . . ?
O2B C21B C2B 118.2(6) . . ?
O2B C21B O1B 124.2(6) . . ?
C2B C3B H3B 120.3 . . ?
C2B C3B C4B 119.4(6) . . ?
C4B C3B H3B 120.3 . . ?
C3B C4B H4B 120.0 . . ?
C5B C4B C3B 120.1(6) . . ?
C5B C4B H4B 120.0 . . ?
C4B C5B H5B 121.1 . . ?
C4B C5B C6B 117.8(6) . . ?
C6B C5B H5B 121.1 . . ?
N1B C6B C5B 121.8(5) . . ?
N1B C6B N61B 118.8(5) . . ?
N61B C6B C5B 119.4(6) . . ?
C6B N61B H61C 120.0 . . ?
C6B N61B H61D 120.0 . . ?
H61C N61B H61D 120.0 . . ?
C21B O1B Cd1 117.7(4) . . ?
C2C N1C Cd1 123.6(4) . . ?
C2C N1C C6C 118.0(5) . . ?
C6C N1C Cd1 118.2(4) . . ?
N1C C2C H2C 118.4 . . ?
N1C C2C C3C 123.1(6) . . ?
C3C C2C H2C 118.4 . . ?
C2C C3C H3C 120.5 . . ?
C2C C3C C4C 119.1(6) . . ?
C4C C3C H3C 120.5 . . ?
C3C C4C C7C 121.5(6) . . ?
C5C C4C C3C 117.0(6) . . ?
C5C C4C C7C 121.5(5) . . ?
C4C C5C H5C 119.3 . . ?
C4C C5C C6C 121.3(6) . . ?
C6C C5C H5C 119.3 . . ?
N1C C6C C5C 121.5(6) . . ?
N1C C6C H6C 119.3 . . ?
C5C C6C H6C 119.3 . . ?
C4C C7C H7CA 109.5 . . ?
C4C C7C H7CB 109.5 . . ?
C4C C7C C8C 110.9(5) . . ?
H7CA C7C H7CB 108.0 . . ?
C8C C7C H7CA 109.5 . . ?
C8C C7C H7CB 109.5 . . ?
C7C C8C H8CA 109.0 . . ?
C7C C8C H8CB 109.0 . . ?
H8CA C8C H8CB 107.8 . . ?
C9C C8C C7C 112.8(5) . . ?
C9C C8C H8CA 109.0 . . ?
C9C C8C H8CB 109.0 . . ?
C8C C9C H9CA 109.5 . . ?
C8C C9C H9CB 109.5 . . ?
H9CA C9C H9CB 108.1 . . ?
C10C C9C C8C 110.6(5) . . ?
C10C C9C H9CA 109.5 . . ?
C10C C9C H9CB 109.5 . . ?
C11C C10C C9C 120.1(5) . . ?
C15C C10C C9C 122.8(5) . . ?
C15C C10C C11C 117.1(5) . . ?
C10C C11C H11C 119.9 . . ?
C12C C11C C10C 120.1(5) . . ?
C12C C11C H11C 119.9 . . ?
C11C C12C H12C 118.7 . . ?
N13C C12C C11C 122.7(5) . . ?
N13C C12C H12C 118.7 . . ?
C12C N13C Cd1 124.1(4) . 1_565 ?
C14C N13C Cd1 118.6(4) . 1_565 ?
C14C N13C C12C 116.8(5) . . ?
N13C C14C H14C 118.2 . . ?
N13C C14C C15C 123.6(5) . . ?
C15C C14C H14C 118.2 . . ?
C10C C15C C14C 119.6(5) . . ?
C10C C15C H15C 120.2 . . ?
C14C C15C H15C 120.2 . . ?
C2D N1D Cd2 114.5(4) . . ?
C2D N1D C6D 119.4(5) . . ?
C6D N1D Cd2 126.1(4) . . ?
N1D C2D C21D 116.3(5) . . ?
N1D C2D C3D 122.3(5) . . ?
C3D C2D C21D 121.4(5) . . ?
O1D C21D C2D 117.1(5) . . ?
O2D C21D C2D 116.9(6) . . ?
O2D C21D O1D 126.0(6) . . ?
C2D C3D H3D 120.7 . . ?
C2D C3D C4D 118.6(6) . . ?
C4D C3D H3D 120.7 . . ?
C3D C4D H4D 120.2 . . ?
C5D C4D C3D 119.7(6) . . ?
C5D C4D H4D 120.2 . . ?
C4D C5D H5D 120.4 . . ?
C4D C5D C6D 119.1(5) . . ?
C6D C5D H5D 120.4 . . ?
N1D C6D C5D 120.8(6) . . ?
N1D C6D N61D 117.8(6) . . ?
N61D C6D C5D 121.4(5) . . ?
C6D N61D H61E 120.0 . . ?
C6D N61D H61F 120.0 . . ?
H61E N61D H61F 120.0 . . ?
C21D O1D Cd2 120.4(4) . . ?
C2E N1E Cd2 115.7(3) . . ?
C6E N1E Cd2 126.7(4) . . ?
C6E N1E C2E 117.6(5) . . ?
N1E C2E C21E 116.0(5) . . ?
C3E C2E N1E 123.1(5) . . ?
C3E C2E C21E 120.9(5) . . ?
O1E C21E C2E 117.9(5) . . ?
O2E C21E C2E 117.2(5) . . ?
O2E C21E O1E 124.9(5) . . ?
C2E C3E H3E 120.7 . . ?
C2E C3E C4E 118.7(6) . . ?
C4E C3E H3E 120.7 . . ?
C3E C4E H4E 120.1 . . ?
C5E C4E C3E 119.7(5) . . ?
C5E C4E H4E 120.1 . . ?
C4E C5E H5E 120.4 . . ?
C4E C5E C6E 119.2(5) . . ?
C6E C5E H5E 120.4 . . ?
N1E C6E C5E 121.7(6) . . ?
N1E C6E N61E 118.4(5) . . ?
N61E C6E C5E 119.9(5) . . ?
C6E N61E H61G 120.0 . . ?
C6E N61E H61H 120.0 . . ?
H61G N61E H61H 120.0 . . ?
C21E O1E Cd2 117.7(4) . . ?
C2F N1F Cd2 118.7(4) . . ?
C6F N1F Cd2 124.0(4) . . ?
C6F N1F C2F 117.2(5) . . ?
N1F C2F H2F 118.5 . . ?
N1F C2F C3F 123.0(6) . . ?
C3F C2F H2F 118.5 . . ?
C2F C3F H3F 120.0 . . ?
C2F C3F C4F 120.0(6) . . ?
C4F C3F H3F 120.0 . . ?
C3F C4F C7F 121.0(6) . . ?
C5F C4F C3F 116.5(6) . . ?
C5F C4F C7F 122.4(6) . . ?
C4F C5F H5F 119.5 . . ?
C6F C5F C4F 120.9(6) . . ?
C6F C5F H5F 119.5 . . ?
N1F C6F C5F 122.3(6) . . ?
N1F C6F H6F 118.9 . . ?
C5F C6F H6F 118.9 . . ?
C4F C7F H7FA 109.1 . . ?
C4F C7F H7FB 109.1 . . ?
C4F C7F C8F 112.7(5) . . ?
H7FA C7F H7FB 107.8 . . ?
C8F C7F H7FA 109.1 . . ?
C8F C7F H7FB 109.1 . . ?
C7F C8F H8FA 109.0 . . ?
C7F C8F H8FB 109.0 . . ?
H8FA C8F H8FB 107.8 . . ?
C9F C8F C7F 112.9(5) . . ?
C9F C8F H8FA 109.0 . . ?
C9F C8F H8FB 109.0 . . ?
C8F C9F H9FA 108.7 . . ?
C8F C9F H9FB 108.7 . . ?
H9FA C9F H9FB 107.6 . . ?
C10F C9F C8F 114.2(5) . . ?
C10F C9F H9FA 108.7 . . ?
C10F C9F H9FB 108.7 . . ?
C11F C10F C9F 122.2(5) . . ?
C15F C10F C9F 121.5(5) . . ?
C15F C10F C11F 116.2(5) . . ?
C10F C11F H11F 119.9 . . ?
C12F C11F C10F 120.1(5) . . ?
C12F C11F H11F 119.9 . . ?
C11F C12F H12F 118.8 . . ?
N13F C12F C11F 122.3(5) . . ?
N13F C12F H12F 118.8 . . ?
C12F N13F Cd2 123.0(4) . 4 ?
C14F N13F Cd2 117.7(4) . 4 ?
C14F N13F C12F 117.4(5) . . ?
N13F C14F H14F 118.2 . . ?
N13F C14F C15F 123.6(5) . . ?
C15F C14F H14F 118.2 . . ?
C10F C15F H15F 119.9 . . ?
C14F C15F C10F 120.3(6) . . ?
C14F C15F H15F 119.9 . . ?
H1WA O1W H1WB 102.7 . . ?
H2WA O2W H2WB 103.7 . . ?
H3WA O3W H3WB 103.6 . . ?
H4WA O4W H4WB 103.1 . . ?
H5WA O5W H5WB 100.7 . . ?
H6WA O6W H6WB 104.6 . . ?
H7WA O7W H7WB 104.1 . . ?

loop_
_geom_bond_atom_site_label_1
_geom_bond_atom_site_label_2
_geom_bond_distance
_geom_bond_site_symmetry_2
_geom_bond_publ_flag
Cd1 N1A 2.312(5) . ?
Cd1 O1A 2.333(4) . ?
Cd1 N1B 2.368(5) . ?
Cd1 O1B 2.282(4) . ?
Cd1 N1C 2.301(5) . ?
Cd1 N13C 2.330(5) 1_545 ?
Cd2 N1D 2.371(5) . ?
Cd2 O1D 2.273(4) . ?
Cd2 N1E 2.325(4) . ?
Cd2 O1E 2.327(4) . ?
Cd2 N1F 2.311(5) . ?
Cd2 N13F 2.344(4) 4_556 ?
N1A C2A 1.359(7) . ?
N1A C6A 1.344(7) . ?
C2A C21A 1.520(7) . ?
C2A C3A 1.387(8) . ?
C21A O1A 1.264(7) . ?
C21A O2A 1.247(6) . ?
C3A H3A 0.9500 . ?
C3A C4A 1.390(7) . ?
C4A H4A 0.9500 . ?
C4A C5A 1.358(8) . ?
C5A H5A 0.9500 . ?
C5A C6A 1.410(8) . ?
C6A N61A 1.353(7) . ?
N61A H61A 0.8800 . ?
N61A H61B 0.8800 . ?
N1B C2B 1.364(7) . ?
N1B C6B 1.342(7) . ?
C2B C21B 1.502(9) . ?
C2B C3B 1.378(8) . ?
C21B O1B 1.293(7) . ?
C21B O2B 1.230(7) . ?
C3B H3B 0.9500 . ?
C3B C4B 1.393(9) . ?
C4B H4B 0.9500 . ?
C4B C5B 1.378(8) . ?
C5B H5B 0.9500 . ?
C5B C6B 1.424(8) . ?
C6B N61B 1.352(7) . ?
N61B H61C 0.8800 . ?
N61B H61D 0.8800 . ?
N1C C2C 1.331(8) . ?
N1C C6C 1.351(7) . ?
C2C H2C 0.9500 . ?
C2C C3C 1.389(8) . ?
C3C H3C 0.9500 . ?
C3C C4C 1.399(8) . ?
C4C C5C 1.371(8) . ?
C4C C7C 1.503(8) . ?
C5C H5C 0.9500 . ?
C5C C6C 1.379(8) . ?
C6C H6C 0.9500 . ?
C7C H7CA 0.9900 . ?
C7C H7CB 0.9900 . ?
C7C C8C 1.542(8) . ?
C8C H8CA 0.9900 . ?
C8C H8CB 0.9900 . ?
C8C C9C 1.528(8) . ?
C9C H9CA 0.9900 . ?
C9C H9CB 0.9900 . ?
C9C C10C 1.508(7) . ?
C10C C11C 1.389(7) . ?
C10C C15C 1.372(8) . ?
C11C H11C 0.9500 . ?
C11C C12C 1.383(8) . ?
C12C H12C 0.9500 . ?
C12C N13C 1.342(7) . ?
N13C C14C 1.335(6) . ?
C14C H14C 0.9500 . ?
C14C C15C 1.388(8) . ?
C15C H15C 0.9500 . ?
N1D C2D 1.349(7) . ?
N1D C6D 1.349(7) . ?
C2D C21D 1.532(8) . ?
C2D C3D 1.372(8) . ?
C21D O1D 1.263(7) . ?
C21D O2D 1.246(7) . ?
C3D H3D 0.9500 . ?
C3D C4D 1.400(8) . ?
C4D H4D 0.9500 . ?
C4D C5D 1.366(8) . ?
C5D H5D 0.9500 . ?
C5D C6D 1.408(8) . ?
C6D N61D 1.359(7) . ?
N61D H61E 0.8800 . ?
N61D H61F 0.8800 . ?
N1E C2E 1.373(7) . ?
N1E C6E 1.334(7) . ?
C2E C21E 1.522(7) . ?
C2E C3E 1.353(7) . ?
C21E O1E 1.278(6) . ?
C21E O2E 1.241(7) . ?
C3E H3E 0.9500 . ?
C3E C4E 1.395(7) . ?
C4E H4E 0.9500 . ?
C4E C5E 1.350(8) . ?
C5E H5E 0.9500 . ?
C5E C6E 1.413(8) . ?
C6E N61E 1.362(7) . ?
N61E H61G 0.8800 . ?
N61E H61H 0.8800 . ?
N1F C2F 1.354(7) . ?
N1F C6F 1.346(7) . ?
C2F H2F 0.9500 . ?
C2F C3F 1.364(8) . ?
C3F H3F 0.9500 . ?
C3F C4F 1.400(8) . ?
C4F C5F 1.381(9) . ?
C4F C7F 1.511(8) . ?
C5F H5F 0.9500 . ?
C5F C6F 1.373(8) . ?
C6F H6F 0.9500 . ?
C7F H7FA 0.9900 . ?
C7F H7FB 0.9900 . ?
C7F C8F 1.528(8) . ?
C8F H8FA 0.9900 . ?
C8F H8FB 0.9900 . ?
C8F C9F 1.522(8) . ?
C9F H9FA 0.9900 . ?
C9F H9FB 0.9900 . ?
C9F C10F 1.509(8) . ?
C10F C11F 1.406(8) . ?
C10F C15F 1.395(7) . ?
C11F H11F 0.9500 . ?
C11F C12F 1.386(8) . ?
C12F H12F 0.9500 . ?
C12F N13F 1.347(7) . ?
N13F C14F 1.341(7) . ?
C14F H14F 0.9500 . ?
C14F C15F 1.367(8) . ?
C15F H15F 0.9500 . ?
O1W H1WA 0.8583 . ?
O1W H1WB 0.8616 . ?
O2W H2WA 0.8503 . ?
O2W H2WB 0.8710 . ?
O3W H3WA 0.8546 . ?
O3W H3WB 0.8602 . ?
O4W H4WA 0.8590 . ?
O4W H4WB 0.8658 . ?
O5W H5WA 0.8799 . ?
O5W H5WB 0.8768 . ?
O6W H6WA 0.8540 . ?
O6W H6WB 0.8478 . ?
O7W H7WA 0.8662 . ?
O7W H7WB 0.8518 . ?

loop_
_geom_torsion_atom_site_label_1
_geom_torsion_atom_site_label_2
_geom_torsion_atom_site_label_3
_geom_torsion_atom_site_label_4
_geom_torsion
_geom_torsion_site_symmetry_1
_geom_torsion_site_symmetry_2
_geom_torsion_site_symmetry_3
_geom_torsion_site_symmetry_4
_geom_torsion_publ_flag
Cd1 N1A C2A C21A 5.4(6) . . . . ?
Cd1 N1A C2A C3A -174.3(4) . . . . ?
Cd1 N1A C6A C5A 174.7(4) . . . . ?
Cd1 N1A C6A N61A -5.9(8) . . . . ?
Cd1 N1B C2B C21B -0.8(6) . . . . ?
Cd1 N1B C2B C3B -178.4(4) . . . . ?
Cd1 N1B C6B C5B 174.9(4) . . . . ?
Cd1 N1B C6B N61B -5.6(8) . . . . ?
Cd1 N1C C2C C3C -177.0(4) . . . . ?
Cd1 N1C C6C C5C 177.0(4) . . . . ?
Cd1 N13C C14C C15C -168.8(5) 1_565 . . . ?
Cd2 N1D C2D C21D -2.2(6) . . . . ?
Cd2 N1D C2D C3D 176.7(4) . . . . ?
Cd2 N1D C6D C5D -177.6(4) . . . . ?
Cd2 N1D C6D N61D 2.2(7) . . . . ?
Cd2 N1E C2E C21E 1.2(7) . . . . ?
Cd2 N1E C2E C3E -179.6(5) . . . . ?
Cd2 N1E C6E C5E 178.2(4) . . . . ?
Cd2 N1E C6E N61E 0.0(8) . . . . ?
Cd2 N1F C2F C3F 178.7(4) . . . . ?
Cd2 N1F C6F C5F -177.3(4) . . . . ?
Cd2 N13F C14F C15F -163.5(5) 4 . . . ?
N1A C2A C21A O1A -14.6(8) . . . . ?
N1A C2A C21A O2A 166.5(5) . . . . ?
N1A C2A C3A C4A -0.3(9) . . . . ?
C2A N1A C6A C5A -0.9(8) . . . . ?
C2A N1A C6A N61A 178.5(5) . . . . ?
C2A C21A O1A Cd1 16.0(7) . . . . ?
C2A C3A C4A C5A -2.0(9) . . . . ?
C21A C2A C3A C4A 180.0(5) . . . . ?
C3A C2A C21A O1A 165.1(5) . . . . ?
C3A C2A C21A O2A -13.8(8) . . . . ?
C3A C4A C5A C6A 2.8(9) . . . . ?
C4A C5A C6A N1A -1.3(9) . . . . ?
C4A C5A C6A N61A 179.3(6) . . . . ?
C6A N1A C2A C21A -178.5(5) . . . . ?
C6A N1A C2A C3A 1.8(8) . . . . ?
O2A C21A O1A Cd1 -165.2(5) . . . . ?
N1B C2B C21B O1B -8.8(8) . . . . ?
N1B C2B C21B O2B 173.0(5) . . . . ?
N1B C2B C3B C4B 2.2(9) . . . . ?
C2B N1B C6B C5B -3.4(8) . . . . ?
C2B N1B C6B N61B 176.2(5) . . . . ?
C2B C21B O1B Cd1 14.2(6) . . . . ?
C2B C3B C4B C5B -1.2(9) . . . . ?
C21B C2B C3B C4B -175.4(5) . . . . ?
C3B C2B C21B O1B 168.8(5) . . . . ?
C3B C2B C21B O2B -9.4(9) . . . . ?
C3B C4B C5B C6B -1.9(9) . . . . ?
C4B C5B C6B N1B 4.2(9) . . . . ?
C4B C5B C6B N61B -175.3(5) . . . . ?
C6B N1B C2B C21B 177.7(5) . . . . ?
C6B N1B C2B C3B 0.1(8) . . . . ?
O2B C21B O1B Cd1 -167.7(5) . . . . ?
N1C C2C C3C C4C 1.6(9) . . . . ?
C2C N1C C6C C5C 2.2(8) . . . . ?
C2C C3C C4C C5C -0.5(8) . . . . ?
C2C C3C C4C C7C 177.9(5) . . . . ?
C3C C4C C5C C6C 0.3(8) . . . . ?
C3C C4C C7C C8C -134.2(6) . . . . ?
C4C C5C C6C N1C -1.2(8) . . . . ?
C4C C7C C8C C9C 175.2(5) . . . . ?
C5C C4C C7C C8C 44.0(7) . . . . ?
C6C N1C C2C C3C -2.5(8) . . . . ?
C7C C4C C5C C6C -178.0(5) . . . . ?
C7C C8C C9C C10C -169.6(5) . . . . ?
C8C C9C C10C C11C 75.6(7) . . . . ?
C8C C9C C10C C15C -102.3(6) . . . . ?
C9C C10C C11C C12C -177.3(6) . . . . ?
C9C C10C C15C C14C 178.5(6) . . . . ?
C10C C11C C12C N13C 0.0(9) . . . . ?
C11C C10C C15C C14C 0.5(9) . . . . ?
C11C C12C N13C Cd1 169.6(4) . . . 1_565 ?
C11C C12C N13C C14C -1.8(9) . . . . ?
C12C N13C C14C C15C 3.1(9) . . . . ?
N13C C14C C15C C10C -2.5(9) . . . . ?
C15C C10C C11C C12C 0.7(9) . . . . ?
N1D C2D C21D O1D 6.5(7) . . . . ?
N1D C2D C21D O2D -173.3(5) . . . . ?
N1D C2D C3D C4D 1.4(8) . . . . ?
C2D N1D C6D C5D -0.3(8) . . . . ?
C2D N1D C6D N61D 179.6(5) . . . . ?
C2D C21D O1D Cd2 -7.7(6) . . . . ?
C2D C3D C4D C5D -0.6(8) . . . . ?
C21D C2D C3D C4D -179.7(5) . . . . ?
C3D C2D C21D O1D -172.4(5) . . . . ?
C3D C2D C21D O2D 7.8(8) . . . . ?
C3D C4D C5D C6D -0.6(8) . . . . ?
C4D C5D C6D N1D 1.1(8) . . . . ?
C4D C5D C6D N61D -178.8(5) . . . . ?
C6D N1D C2D C21D -179.9(5) . . . . ?
C6D N1D C2D C3D -1.0(8) . . . . ?
O2D C21D O1D Cd2 172.1(4) . . . . ?
N1E C2E C21E O1E -8.7(8) . . . . ?
N1E C2E C21E O2E 170.7(6) . . . . ?
N1E C2E C3E C4E 0.8(9) . . . . ?
C2E N1E C6E C5E -2.0(8) . . . . ?
C2E N1E C6E N61E 179.9(5) . . . . ?
C2E C21E O1E Cd2 11.8(7) . . . . ?
C2E C3E C4E C5E -0.7(9) . . . . ?
C21E C2E C3E C4E -180.0(5) . . . . ?
C3E C2E C21E O1E 172.0(6) . . . . ?
C3E C2E C21E O2E -8.5(9) . . . . ?
C3E C4E C5E C6E -0.8(9) . . . . ?
C4E C5E C6E N1E 2.2(9) . . . . ?
C4E C5E C6E N61E -179.7(6) . . . . ?
C6E N1E C2E C21E -178.7(5) . . . . ?
C6E N1E C2E C3E 0.5(9) . . . . ?
O2E C21E O1E Cd2 -167.6(5) . . . . ?
N1F C2F C3F C4F -1.7(9) . . . . ?
C2F N1F C6F C5F 0.3(8) . . . . ?
C2F C3F C4F C5F 1.2(9) . . . . ?
C2F C3F C4F C7F -175.2(5) . . . . ?
C3F C4F C5F C6F 0.0(9) . . . . ?
C3F C4F C7F C8F 99.7(6) . . . . ?
C4F C5F C6F N1F -0.7(9) . . . . ?
C4F C7F C8F C9F -68.1(7) . . . . ?
C5F C4F C7F C8F -76.5(8) . . . . ?
C6F N1F C2F C3F 0.9(9) . . . . ?
C7F C4F C5F C6F 176.3(5) . . . . ?
C7F C8F C9F C10F 174.4(5) . . . . ?
C8F C9F C10F C11F 36.1(8) . . . . ?
C8F C9F C10F C15F -143.1(6) . . . . ?
C9F C10F C11F C12F -178.7(5) . . . . ?
C9F C10F C15F C14F 179.0(5) . . . . ?
C10F C11F C12F N13F 0.4(9) . . . . ?
C11F C10F C15F C14F -0.2(9) . . . . ?
C11F C12F N13F Cd2 162.9(4) . . . 4 ?
C11F C12F N13F C14F -1.5(9) . . . . ?
C12F N13F C14F C15F 1.8(9) . . . . ?
N13F C14F C15F C10F -0.9(9) . . . . ?
C15F C10F C11F C12F 0.5(9) . . . . ?
